data_7159062
loop_
_publ_author_name
'Sarkar, Prabhat'
'Saha, Pinaki'
'Ghosh, Prasanta'
'Mukhopadhyay, Chhanda'

_publ_section_title
;
 Metal-free, I<sub>2</sub>-promoted direct synthesis of
 2-cyano-substituted maleimides <i>via</i> a unique
 3,3-dicyano-2-arylacrylic acid intermediate.
;
_journal_issue 4
_journal_name_full 'Organic &amp; biomolecular chemistry'
_journal_page_first 789
_journal_page_last 796
_journal_paper_doi 10.1039/d2ob01725c
_journal_volume 21
_journal_year 2023
_chemical_formula_moiety 'C18 H12 N2 O3'
_chemical_formula_sum 'C18 H12 N2 O3'
_chemical_formula_weight 304.11
_space_group_crystal_system monoclinic
_space_group_IT_number 14
_space_group_name_Hall '-P 2ybc'
_space_group_name_H-M_alt 'P 1 21/c 1'
_atom_sites_solution_hydrogens geom
_audit_creation_method SHELXL-2018/3
_audit_update_record
;
2022-06-28 deposited with the CCDC.	2022-12-13 downloaded from the CCDC.
;
_cell_angle_alpha 90
_cell_angle_beta 102.947(5)
_cell_angle_gamma 90
_cell_formula_units_Z 4
_cell_length_a 10.9737(17)
_cell_length_b 7.6375(12)
_cell_length_c 17.770(3)
_cell_measurement_reflns_used 8831
_cell_measurement_temperature 164(2)
_cell_measurement_theta_max 26.57
_cell_measurement_theta_min 2.45
_cell_volume 1451.5(4)
_computing_cell_refinement 'Bruker SAINT'
_computing_data_collection 'Bruker APEX2'
_computing_data_reduction 'Bruker SAINT'
_computing_molecular_graphics 'Bruker SHELXTL'
_computing_publication_material 'Bruker SHELXTL'
_computing_structure_refinement 'SHELXL-2014 (Sheldrick 2014)'
_computing_structure_solution 'SHELXS-97 (Sheldrick 2008)'
_diffrn_ambient_temperature 164(2)
_diffrn_measured_fraction_theta_full 0.998
_diffrn_measured_fraction_theta_max 0.996
_diffrn_measurement_device_type 'Bruker APEX-II CCD'
_diffrn_measurement_method '\f and \w scans'
_diffrn_radiation_type MoK\a
_diffrn_radiation_wavelength 0.71073
_diffrn_reflns_av_R_equivalents 0.0413
_diffrn_reflns_av_unetI/netI 0.0276
_diffrn_reflns_Laue_measured_fraction_full 0.998
_diffrn_reflns_Laue_measured_fraction_max 0.996
_diffrn_reflns_limit_h_max 13
_diffrn_reflns_limit_h_min -13
_diffrn_reflns_limit_k_max 9
_diffrn_reflns_limit_k_min -9
_diffrn_reflns_limit_l_max 21
_diffrn_reflns_limit_l_min -21
_diffrn_reflns_number 13814
_diffrn_reflns_point_group_measured_fraction_full 0.998
_diffrn_reflns_point_group_measured_fraction_max 0.996
_diffrn_reflns_theta_full 25.242
_diffrn_reflns_theta_max 25.827
_diffrn_reflns_theta_min 2.915
_diffrn_source Mo
_exptl_absorpt_coefficient_mu 0.096
_exptl_crystal_colour yellow
_exptl_crystal_density_diffrn 1.379
_exptl_crystal_description prism
_exptl_crystal_F_000 632.0
_exptl_crystal_size_max 0.32
_exptl_crystal_size_mid 0.27
_exptl_crystal_size_min 0.22
_refine_diff_density_max 0.211
_refine_diff_density_min -0.245
_refine_diff_density_rms 0.054
_refine_ls_extinction_method none
_refine_ls_goodness_of_fit_ref 1.003
_refine_ls_hydrogen_treatment constr
_refine_ls_matrix_type full
_refine_ls_number_parameters 209
_refine_ls_number_reflns 2800
_refine_ls_number_restraints 0
_refine_ls_restrained_S_all 1.003
_refine_ls_R_factor_all 0.0649
_refine_ls_R_factor_gt 0.0555
_refine_ls_shift/su_max 0.001
_refine_ls_shift/su_mean 0.000
_refine_ls_structure_factor_coef Fsqd
_refine_ls_weighting_details 'w=1/[\s^2^(Fo^2^)+(0.1000P)^2^+0.8979P] where P=(Fo^2^+2Fc^2^)/3'
_refine_ls_weighting_scheme calc
_refine_ls_wR_factor_gt 0.1642
_refine_ls_wR_factor_ref 0.1756
_reflns_Friedel_coverage 0.000
_reflns_number_gt 2389
_reflns_number_total 2800
_reflns_threshold_expression 'I > 2\s(I)'
_cod_data_source_file d2ob01725c2.cif
_cod_data_source_block 1831RKM_0m_a
_cod_depositor_comments 'Adding full bibliography for 7159061--7159062.cif.'
_cod_original_sg_symbol_H-M 'P 21/c'
_cod_database_code 7159062
_shelx_shelxl_version_number 2018/3
_shelx_space_group_comment
;
The symmetry employed for this shelxl refinement is uniquely defined
by the following loop, which should always be used as a source of
symmetry information in preference to the above space-group names.
They are only intended as comments.
;

loop_
_space_group_symop_operation_xyz
'x, y, z'
'-x, y+1/2, -z+1/2'
'-x, -y, -z'
'x, -y-1/2, z-1/2'

loop_
_atom_site_label
_atom_site_type_symbol
_atom_site_fract_x
_atom_site_fract_y
_atom_site_fract_z
_atom_site_U_iso_or_equiv
_atom_site_adp_type
_atom_site_occupancy
_atom_site_site_symmetry_order
_atom_site_calc_flag
_atom_site_refinement_flags_posn
_atom_site_refinement_flags_adp
_atom_site_refinement_flags_occupancy
_atom_site_disorder_assembly
_atom_site_disorder_group
O1 O 0.51267(14) 0.6742(2) 0.64009(9) 0.0505(4) Uani 1 1 d . . . . .
O2 O 0.89808(15) 0.4692(3) 0.75937(9) 0.0555(5) Uani 1 1 d . . . . .
O3 O 0.86568(16) 0.6578(3) 0.40335(9) 0.0581(5) Uani 1 1 d . . . . .
N1 N 0.71828(16) 0.5837(3) 0.68083(10) 0.0418(4) Uani 1 1 d . . . . .
C2 C 0.7075(2) 0.5085(3) 0.80423(12) 0.0419(5) Uani 1 1 d . . . . .
C12 C 0.7589(2) 0.6069(3) 0.61025(12) 0.0402(5) Uani 1 1 d . . . . .
C11 C 0.7911(2) 0.5149(3) 0.74864(12) 0.0419(5) Uani 1 1 d . . . . .
C10 C 0.59653(19) 0.6166(3) 0.68909(12) 0.0401(5) Uani 1 1 d . . . . .
C3 C 0.59326(19) 0.5678(3) 0.77091(12) 0.0401(5) Uani 1 1 d . . . . .
N2 N 0.7893(2) 0.3833(4) 0.94007(13) 0.0667(7) Uani 1 1 d . . . . .
C15 C 0.8360(2) 0.6458(3) 0.47368(12) 0.0435(5) Uani 1 1 d . . . . .
C1 C 0.7521(2) 0.4388(3) 0.88006(14) 0.0479(6) Uani 1 1 d . . . . .
C4 C 0.4822(2) 0.5829(3) 0.80304(13) 0.0428(5) Uani 1 1 d . . . . .
C13 C 0.8692(2) 0.6933(3) 0.60984(13) 0.0455(5) Uani 1 1 d . . . . .
H13 H 0.918307 0.739469 0.656535 0.055 Uiso 1 1 calc R U . . .
C17 C 0.6869(2) 0.5402(3) 0.54264(13) 0.0461(5) Uani 1 1 d . . . . .
H17 H 0.610826 0.481177 0.542975 0.055 Uiso 1 1 calc R U . . .
C14 C 0.9084(2) 0.7127(3) 0.54192(13) 0.0460(5) Uani 1 1 d . . . . .
H14 H 0.984578 0.771501 0.541714 0.055 Uiso 1 1 calc R U . . .
C16 C 0.7259(2) 0.5594(3) 0.47469(13) 0.0485(6) Uani 1 1 d . . . . .
H16 H 0.676622 0.512889 0.428127 0.058 Uiso 1 1 calc R U . . .
C5 C 0.3628(2) 0.5596(3) 0.75651(15) 0.0535(6) Uani 1 1 d . . . . .
H5 H 0.352277 0.541856 0.702520 0.064 Uiso 1 1 calc R U . . .
C9 C 0.4950(2) 0.6116(3) 0.88196(14) 0.0530(6) Uani 1 1 d . . . . .
H9 H 0.575675 0.628940 0.914238 0.064 Uiso 1 1 calc R U . . .
C18 C 0.9849(2) 0.7290(4) 0.40074(15) 0.0575(7) Uani 1 1 d . . . . .
H18A H 0.988698 0.851832 0.417030 0.086 Uiso 1 1 calc R U . . .
H18B H 0.997239 0.721476 0.347890 0.086 Uiso 1 1 calc R U . . .
H18C H 1.050682 0.662511 0.435495 0.086 Uiso 1 1 calc R U . . .
C8 C 0.3911(3) 0.6148(4) 0.91308(17) 0.0658(8) Uani 1 1 d . . . . .
H8 H 0.400363 0.634877 0.966829 0.079 Uiso 1 1 calc R U . . .
C7 C 0.2741(3) 0.5892(4) 0.8671(2) 0.0703(8) Uani 1 1 d . . . . .
H7 H 0.202868 0.590120 0.889264 0.084 Uiso 1 1 calc R U . . .
C6 C 0.2598(2) 0.5624(4) 0.78940(19) 0.0673(8) Uani 1 1 d . . . . .
H6 H 0.178580 0.545547 0.757816 0.081 Uiso 1 1 calc R U . . .

loop_
_atom_site_aniso_label
_atom_site_aniso_U_11
_atom_site_aniso_U_22
_atom_site_aniso_U_33
_atom_site_aniso_U_23
_atom_site_aniso_U_13
_atom_site_aniso_U_12
O1 0.0423(8) 0.0572(10) 0.0493(9) 0.0084(8) 0.0050(7) 0.0032(7)
O2 0.0404(9) 0.0743(12) 0.0498(9) 0.0016(8) 0.0060(7) 0.0099(8)
O3 0.0551(10) 0.0803(13) 0.0398(9) 0.0038(8) 0.0128(7) -0.0051(9)
N1 0.0376(9) 0.0482(10) 0.0391(9) 0.0009(8) 0.0074(7) -0.0002(8)
C2 0.0423(11) 0.0424(11) 0.0395(11) -0.0024(9) 0.0060(8) -0.0011(9)
C12 0.0404(11) 0.0419(11) 0.0390(11) 0.0000(9) 0.0101(8) -0.0003(9)
C11 0.0411(11) 0.0431(11) 0.0399(11) -0.0038(9) 0.0057(9) -0.0009(9)
C10 0.0381(10) 0.0382(11) 0.0427(11) -0.0015(9) 0.0061(9) -0.0021(8)
C3 0.0404(11) 0.0365(10) 0.0425(11) -0.0018(8) 0.0074(9) -0.0037(8)
N2 0.0600(13) 0.0858(17) 0.0520(13) 0.0165(12) 0.0082(10) 0.0095(12)
C15 0.0450(11) 0.0450(12) 0.0400(11) 0.0039(9) 0.0084(9) 0.0029(9)
C1 0.0434(12) 0.0542(14) 0.0452(12) 0.0024(10) 0.0080(10) 0.0018(10)
C4 0.0433(11) 0.0393(11) 0.0478(12) 0.0046(9) 0.0142(9) 0.0028(9)
C13 0.0428(11) 0.0488(12) 0.0426(11) -0.0044(10) 0.0047(9) -0.0079(10)
C17 0.0406(11) 0.0499(13) 0.0458(12) -0.0004(10) 0.0055(9) -0.0093(9)
C14 0.0415(11) 0.0476(13) 0.0495(12) 0.0002(10) 0.0112(9) -0.0082(9)
C16 0.0454(12) 0.0584(14) 0.0387(11) -0.0049(10) 0.0027(9) -0.0078(10)
C5 0.0424(12) 0.0594(15) 0.0585(14) 0.0083(12) 0.0106(10) 0.0012(11)
C9 0.0580(14) 0.0523(14) 0.0508(13) -0.0036(11) 0.0163(11) 0.0058(11)
C18 0.0518(13) 0.0708(17) 0.0536(14) 0.0122(12) 0.0194(11) 0.0072(12)
C8 0.080(2) 0.0628(17) 0.0649(17) -0.0001(13) 0.0373(15) 0.0145(14)
C7 0.0654(18) 0.0647(17) 0.094(2) 0.0144(16) 0.0458(16) 0.0166(14)
C6 0.0424(13) 0.0760(19) 0.085(2) 0.0141(15) 0.0186(13) 0.0055(12)

loop_
_atom_type_symbol
_atom_type_description
_atom_type_scat_dispersion_real
_atom_type_scat_dispersion_imag
_atom_type_scat_source
C C 0.0033 0.0016 'International Tables Vol C Tables 4.2.6.8 and 6.1.1.4'
H H 0.0000 0.0000 'International Tables Vol C Tables 4.2.6.8 and 6.1.1.4'
N N 0.0061 0.0033 'International Tables Vol C Tables 4.2.6.8 and 6.1.1.4'
O O 0.0106 0.0060 'International Tables Vol C Tables 4.2.6.8 and 6.1.1.4'

loop_
_geom_angle_atom_site_label_1
_geom_angle_atom_site_label_2
_geom_angle_atom_site_label_3
_geom_angle
_geom_angle_site_symmetry_1
_geom_angle_site_symmetry_3
_geom_angle_publ_flag
C15 O3 C18 117.69(18) . . ?
C11 N1 C10 110.71(18) . . ?
C11 N1 C12 125.03(18) . . ?
C10 N1 C12 124.13(17) . . ?
C3 C2 C1 129.2(2) . . ?
C3 C2 C11 110.46(19) . . ?
C1 C2 C11 120.31(19) . . ?
C13 C12 C17 120.3(2) . . ?
C13 C12 N1 120.60(19) . . ?
C17 C12 N1 119.14(19) . . ?
O2 C11 N1 126.9(2) . . ?
O2 C11 C2 127.7(2) . . ?
N1 C11 C2 105.46(18) . . ?
O1 C10 N1 125.8(2) . . ?
O1 C10 C3 127.6(2) . . ?
N1 C10 C3 106.63(17) . . ?
C2 C3 C4 129.3(2) . . ?
C2 C3 C10 106.71(19) . . ?
C4 C3 C10 123.97(19) . . ?
O3 C15 C16 115.7(2) . . ?
O3 C15 C14 124.6(2) . . ?
C16 C15 C14 119.7(2) . . ?
N2 C1 C2 179.0(3) . . ?
C9 C4 C5 119.0(2) . . ?
C9 C4 C3 120.0(2) . . ?
C5 C4 C3 120.9(2) . . ?
C12 C13 C14 120.2(2) . . ?
C16 C17 C12 119.7(2) . . ?
C13 C14 C15 119.7(2) . . ?
C17 C16 C15 120.5(2) . . ?
C6 C5 C4 119.7(3) . . ?
C8 C9 C4 120.1(3) . . ?
C7 C8 C9 120.5(3) . . ?
C8 C7 C6 120.1(3) . . ?
C7 C6 C5 120.6(3) . . ?

loop_
_geom_bond_atom_site_label_1
_geom_bond_atom_site_label_2
_geom_bond_distance
_geom_bond_site_symmetry_2
_geom_bond_publ_flag
O1 C10 1.200(3) . ?
O2 C11 1.198(3) . ?
O3 C15 1.363(3) . ?
O3 C18 1.427(3) . ?
N1 C11 1.391(3) . ?
N1 C10 1.399(3) . ?
N1 C12 1.433(3) . ?
C2 C3 1.339(3) . ?
C2 C1 1.429(3) . ?
C2 C11 1.492(3) . ?
C12 C13 1.380(3) . ?
C12 C17 1.379(3) . ?
C10 C3 1.509(3) . ?
C3 C4 1.461(3) . ?
N2 C1 1.135(3) . ?
C15 C16 1.380(3) . ?
C15 C14 1.390(3) . ?
C4 C9 1.395(3) . ?
C4 C5 1.395(3) . ?
C13 C14 1.377(3) . ?
C17 C16 1.376(3) . ?
C5 C6 1.384(4) . ?
C9 C8 1.375(4) . ?
C8 C7 1.373(5) . ?
C7 C6 1.371(5) . ?
